data_2201351
loop_
_publ_author_name
'Yin, Qiang'
'Shi, Yun-Mei'
'Liu, Hui-Min'
'Li, Chun-Bao'
'Zhang, Wen-Qin'

_publ_section_title
;
 (<i>E</i>)-3,5,4'-Trimethoxystilbene
;
_journal_issue 10
_journal_name_full 'Acta Crystallographica Section E'
_journal_page_first o1180
_journal_page_last o1181
_journal_paper_doi 10.1107/S1600536802017646
_journal_volume 58
_journal_year 2002
_chemical_formula_iupac 'C17 H18 O3'
_chemical_formula_moiety 'C17 H18 O3'
_chemical_formula_sum 'C17 H18 O3'
_chemical_formula_weight 270.31
_chemical_name_systematic
;
(E)-3,4',5-trimethoxystilbene
;
_space_group_IT_number 2
_symmetry_cell_setting triclinic
_symmetry_space_group_name_Hall '-P 1'
_symmetry_space_group_name_H-M 'P -1'
_cell_angle_alpha 90.695(8)
_cell_angle_beta 105.545(7)
_cell_angle_gamma 111.835(7)
_cell_formula_units_Z 4
_cell_length_a 9.958(4)
_cell_length_b 10.048(4)
_cell_length_c 16.205(6)
_cell_measurement_reflns_used 664
_cell_measurement_temperature 273(2)
_cell_measurement_theta_max 22.87
_cell_measurement_theta_min 2.30
_cell_volume 1438.7(10)
_computing_cell_refinement SMART
_computing_data_collection 'SMART (Bruker, 1997)'
_computing_data_reduction 'SAINT (Bruker, 1997) and SHELXTL (Bruker, 1997)'
_computing_molecular_graphics SHELXTL
_computing_publication_material SHELXTL
_computing_structure_refinement 'SHELXL97 (Sheldrick, 1997)'
_computing_structure_solution 'SHELXS97 (Sheldrick, 1997)'
_diffrn_ambient_temperature 273(2)
_diffrn_measured_fraction_theta_full 0.995
_diffrn_measured_fraction_theta_max 0.995
_diffrn_measurement_device_type 'Bruker SMART CCD area-detector'
_diffrn_measurement_method '\f and \w scans'
_diffrn_radiation_monochromator graphite
_diffrn_radiation_source 'fine-focus sealed tube'
_diffrn_radiation_type MoK\a
_diffrn_radiation_wavelength 0.71073
_diffrn_reflns_av_R_equivalents 0.0338
_diffrn_reflns_av_sigmaI/netI 0.0891
_diffrn_reflns_limit_h_max 11
_diffrn_reflns_limit_h_min -11
_diffrn_reflns_limit_k_max 11
_diffrn_reflns_limit_k_min -6
_diffrn_reflns_limit_l_max 18
_diffrn_reflns_limit_l_min -19
_diffrn_reflns_number 5991
_diffrn_reflns_theta_full 25.03
_diffrn_reflns_theta_max 25.03
_diffrn_reflns_theta_min 1.31
_diffrn_standards_number 0
_exptl_absorpt_coefficient_mu 0.085
_exptl_absorpt_correction_T_max 0.9833
_exptl_absorpt_correction_T_min 0.9751
_exptl_absorpt_correction_type multi-scan
_exptl_absorpt_process_details '(SADABS; Bruker, 1997)'
_exptl_crystal_colour colorless
_exptl_crystal_density_diffrn 1.248
_exptl_crystal_density_method 'not measured'
_exptl_crystal_description prism
_exptl_crystal_F_000 576
_exptl_crystal_size_max 0.30
_exptl_crystal_size_mid 0.25
_exptl_crystal_size_min 0.20
_refine_diff_density_max 0.178
_refine_diff_density_min -0.138
_refine_ls_extinction_coef 0.026(3)
_refine_ls_extinction_method SHELXL
_refine_ls_goodness_of_fit_ref 0.961
_refine_ls_hydrogen_treatment mixed
_refine_ls_matrix_type full
_refine_ls_number_parameters 368
_refine_ls_number_reflns 5058
_refine_ls_number_restraints 0
_refine_ls_restrained_S_all 0.961
_refine_ls_R_factor_all 0.1407
_refine_ls_R_factor_gt 0.0534
_refine_ls_shift/su_max 0.001
_refine_ls_shift/su_mean 0.000
_refine_ls_structure_factor_coef Fsqd
_refine_ls_weighting_details 'calc w = 1/[\s^2^(Fo^2^)+(0.07P)^2^] where P = (Fo^2^+2Fc^2^)/3'
_refine_ls_weighting_scheme calc
_refine_ls_wR_factor_ref 0.1522
_reflns_number_gt 2459
_reflns_number_total 5058
_reflns_threshold_expression I>2\s(I)
_cod_data_source_file cf6208.cif
_cod_data_source_block I
_cod_depositor_comments
;
The following automatic conversions were performed:
'_symmetry_cell_setting' value 'Triclinic' changed to 'triclinic'
according to '/home/saulius/struct/CIF-dictionaries/cif_core.dic'
dictionary named 'cif_core.dic' version 2.4.1 from 2010-06-29.

Automatic conversion script
Id: cif_fix_enum 1527 2010-12-29 10:47:43Z saulius 

The following automatic conversions were performed:

'_symmetry_cell_setting' value 'Triclinic' changed to 'triclinic'
according to /home/saulius/struct/CIF-dictionaries/cif_core.dic
dictionary named 'cif_core.dic' version 2.4.1 from 2010-06-29.

Automatic conversion script
Id: cif_fix_values 1715 2011-07-08 13:25:40Z adriana 
;
_cod_database_code 2201351
_cod_database_fobs_code 2201351

loop_
_symmetry_equiv_pos_as_xyz
'x, y, z'
'-x, -y, -z'

loop_
_atom_site_label
_atom_site_fract_x
_atom_site_fract_y
_atom_site_fract_z
_atom_site_U_iso_or_equiv
_atom_site_adp_type
_atom_site_calc_flag
_atom_site_refinement_flags
_atom_site_occupancy
_atom_site_disorder_assembly
_atom_site_disorder_group
_atom_site_type_symbol
O1 -0.0032(2) 0.6268(3) 0.56782(14) 0.0751(7) Uani d . 1 . . O
O2 0.4243(2) 1.0334(2) 0.57601(13) 0.0689(7) Uani d . 1 . . O
O3 0.9097(2) 0.6888(2) 1.17518(13) 0.0614(6) Uani d . 1 . . O
O4 -0.3335(3) 0.6819(2) 0.63850(15) 0.0817(8) Uani d . 1 . . O
O5 0.0308(3) 1.1228(3) 0.60074(14) 0.0829(8) Uani d . 1 . . O
O6 0.4803(2) 0.7043(2) 1.21916(12) 0.0579(6) Uani d . 1 . . O
C1 0.2212(3) 0.6783(3) 0.69072(19) 0.0549(8) Uani d . 1 . . C
H1 0.1727 0.5975 0.7149 0.066 Uiso calc R 1 . . H
C2 0.1446(4) 0.7089(4) 0.61339(19) 0.0545(8) Uani d . 1 . . C
C3 0.2152(4) 0.8281(3) 0.57634(19) 0.0558(8) Uani d . 1 . . C
H3 0.1632 0.8481 0.5244 0.067 Uiso calc R 1 . . H
C4 0.3631(4) 0.9168(3) 0.61701(18) 0.0508(8) Uani d . 1 . . C
C5 0.4414(3) 0.8888(3) 0.69429(18) 0.0516(8) Uani d . 1 . . C
H5 0.5414 0.9502 0.7212 0.062 Uiso calc R 1 . . H
C6 0.3706(3) 0.7685(3) 0.73213(18) 0.0475(8) Uani d . 1 . . C
C7 0.4491(4) 0.7377(3) 0.81533(18) 0.0527(8) Uani d . 1 . . C
H7 0.3888 0.6724 0.8437 0.063 Uiso calc R 1 . . H
C8 0.5960(3) 0.7927(3) 0.85426(18) 0.0491(8) Uani d . 1 . . C
H8 0.6555 0.8554 0.8244 0.059 Uiso calc R 1 . . H
C9 0.6776(3) 0.7681(3) 0.93831(18) 0.0429(7) Uani d . 1 . . C
C10 0.8341(3) 0.8191(3) 0.96368(19) 0.0492(8) Uani d . 1 . . C
H10 0.8859 0.8709 0.9269 0.059 Uiso calc R 1 . . H
C11 0.9161(3) 0.7961(3) 1.04152(19) 0.0507(8) Uani d . 1 . . C
H11 1.0211 0.8311 1.0562 0.061 Uiso calc R 1 . . H
C12 0.8413(3) 0.7208(3) 1.09727(18) 0.0444(7) Uani d . 1 . . C
C13 0.6861(3) 0.6709(3) 1.07416(18) 0.0502(8) Uani d . 1 . . C
H13 0.6352 0.6208 1.1117 0.060 Uiso calc R 1 . . H
C14 0.6050(3) 0.6937(3) 0.99671(18) 0.0473(8) Uani d . 1 . . C
H14 0.5001 0.6591 0.9828 0.057 Uiso calc R 1 . . H
C15 -0.0813(4) 0.5002(4) 0.6001(2) 0.0847(11) Uani d . 1 . . C
H15A -0.0280 0.4370 0.6050 0.127 Uiso calc R 1 . . H
H15B -0.1815 0.4522 0.5613 0.127 Uiso calc R 1 . . H
H15C -0.0876 0.5255 0.6558 0.127 Uiso calc R 1 . . H
C16 0.5796(4) 1.1235(3) 0.6126(2) 0.0705(10) Uani d . 1 . . C
H16A 0.5944 1.1695 0.6684 0.106 Uiso calc R 1 . . H
H16B 0.6101 1.1959 0.5757 0.106 Uiso calc R 1 . . H
H16C 0.6393 1.0661 0.6183 0.106 Uiso calc R 1 . . H
C17 1.0694(4) 0.7555(4) 1.2070(2) 0.0813(11) Uani d . 1 . . C
H17A 1.1134 0.7191 1.1708 0.122 Uiso calc R 1 . . H
H17B 1.1021 0.7346 1.2649 0.122 Uiso calc R 1 . . H
H17C 1.1009 0.8582 1.2069 0.122 Uiso calc R 1 . . H
C18 -0.1941(4) 0.7934(4) 0.6645(2) 0.0567(8) Uani d . 1 . . C
C19 -0.1477(4) 0.9063(3) 0.61767(19) 0.0584(9) Uani d . 1 . . C
H19 -0.2115 0.9110 0.5651 0.070 Uiso calc R 1 . . H
C20 -0.0040(4) 1.0125(3) 0.6508(2) 0.0562(9) Uani d . 1 . . C
C21 0.0929(3) 1.0073(3) 0.72851(19) 0.0534(8) Uani d . 1 . . C
H21 0.1892 1.0798 0.7495 0.064 Uiso calc R 1 . . H
C22 0.0445(3) 0.8917(3) 0.77516(18) 0.0477(8) Uani d . 1 . . C
C23 -0.1001(4) 0.7873(3) 0.74229(19) 0.0569(8) Uani d . 1 . . C
H23 -0.1344 0.7113 0.7736 0.068 Uiso calc R 1 . . H
C24 0.1467(3) 0.8851(3) 0.85742(18) 0.0504(8) Uani d . 1 . . C
H24 0.2262 0.9708 0.8854 0.060 Uiso calc R 1 . . H
C25 0.1347(3) 0.7664(3) 0.89528(18) 0.0494(8) Uani d . 1 . . C
H25 0.0571 0.6815 0.8647 0.059 Uiso calc R 1 . . H
C26 0.2275(3) 0.7514(3) 0.97881(18) 0.0424(7) Uani d . 1 . . C
C27 0.3433(3) 0.8674(3) 1.03543(18) 0.0460(7) Uani d . 1 . . C
H27 0.3657 0.9601 1.0197 0.055 Uiso calc R 1 . . H
C28 0.4249(3) 0.8485(3) 1.11361(18) 0.0461(7) Uani d . 1 . . C
H28 0.5027 0.9278 1.1498 0.055 Uiso calc R 1 . . H
C29 0.3923(3) 0.7114(3) 1.13931(18) 0.0436(7) Uani d . 1 . . C
C30 0.2787(3) 0.5942(3) 1.08430(19) 0.0488(8) Uani d . 1 . . C
H30 0.2564 0.5016 1.1002 0.059 Uiso calc R 1 . . H
C31 0.1985(3) 0.6158(3) 1.00548(18) 0.0478(8) Uani d . 1 . . C
H31 0.1220 0.5362 0.9689 0.057 Uiso calc R 1 . . H
C32 -0.4395(4) 0.6868(4) 0.5622(2) 0.0791(11) Uani d . 1 . . C
H32A -0.4540 0.7756 0.5664 0.119 Uiso calc R 1 . . H
H32B -0.5341 0.6067 0.5545 0.119 Uiso calc R 1 . . H
H32C -0.4026 0.6814 0.5138 0.119 Uiso calc R 1 . . H
C33 0.1790(4) 1.2307(4) 0.6251(2) 0.0822(11) Uani d . 1 . . C
H33A 0.1994 1.2810 0.6806 0.123 Uiso calc R 1 . . H
H33B 0.1879 1.2977 0.5832 0.123 Uiso calc R 1 . . H
H33C 0.2504 1.1865 0.6280 0.123 Uiso calc R 1 . . H
C34 0.4351(4) 0.5702(3) 1.2535(2) 0.0749(11) Uani d . 1 . . C
H34A 0.3315 0.5401 1.2531 0.112 Uiso calc R 1 . . H
H34B 0.4980 0.5817 1.3117 0.112 Uiso calc R 1 . . H
H34C 0.4455 0.4985 1.2188 0.112 Uiso calc R 1 . . H

loop_
_atom_site_aniso_label
_atom_site_aniso_U_11
_atom_site_aniso_U_22
_atom_site_aniso_U_33
_atom_site_aniso_U_12
_atom_site_aniso_U_13
_atom_site_aniso_U_23
O1 0.0578(16) 0.0748(16) 0.0669(15) 0.0081(13) 0.0029(13) 0.0073(13)
O2 0.0617(16) 0.0732(15) 0.0553(14) 0.0136(13) 0.0088(12) 0.0202(13)
O3 0.0536(14) 0.0746(15) 0.0559(14) 0.0279(12) 0.0112(11) 0.0171(12)
O4 0.0566(16) 0.0727(16) 0.0805(17) 0.0050(13) -0.0071(13) 0.0208(14)
O5 0.0706(17) 0.0782(16) 0.0759(16) 0.0119(14) 0.0070(13) 0.0365(14)
O6 0.0649(14) 0.0517(13) 0.0520(13) 0.0191(11) 0.0140(11) 0.0163(11)
C1 0.060(2) 0.051(2) 0.053(2) 0.0194(18) 0.0179(18) 0.0031(17)
C2 0.053(2) 0.062(2) 0.0442(19) 0.0224(18) 0.0063(17) -0.0018(17)
C3 0.057(2) 0.061(2) 0.0445(19) 0.0228(18) 0.0062(17) 0.0056(17)
C4 0.058(2) 0.056(2) 0.0407(18) 0.0261(18) 0.0126(17) 0.0056(16)
C5 0.053(2) 0.052(2) 0.0463(19) 0.0181(16) 0.0130(16) 0.0025(16)
C6 0.053(2) 0.0505(19) 0.0416(18) 0.0239(17) 0.0125(16) 0.0013(16)
C7 0.060(2) 0.0471(18) 0.051(2) 0.0201(17) 0.0179(17) 0.0073(16)
C8 0.056(2) 0.0470(18) 0.0497(19) 0.0221(17) 0.0214(17) 0.0102(15)
C9 0.0442(19) 0.0390(17) 0.0486(18) 0.0165(15) 0.0180(15) 0.0044(14)
C10 0.052(2) 0.0447(18) 0.055(2) 0.0173(16) 0.0243(17) 0.0133(16)
C11 0.0356(18) 0.054(2) 0.063(2) 0.0154(15) 0.0176(16) 0.0055(17)
C12 0.047(2) 0.0454(18) 0.0468(18) 0.0239(16) 0.0152(16) 0.0066(15)
C13 0.046(2) 0.056(2) 0.052(2) 0.0169(16) 0.0235(16) 0.0139(16)
C14 0.0396(17) 0.0525(19) 0.0497(19) 0.0178(15) 0.0130(15) 0.0056(15)
C15 0.068(3) 0.075(3) 0.091(3) 0.008(2) 0.022(2) 0.007(2)
C16 0.070(3) 0.067(2) 0.063(2) 0.017(2) 0.0143(19) 0.0138(19)
C17 0.060(3) 0.115(3) 0.070(2) 0.042(2) 0.0067(19) 0.013(2)
C18 0.054(2) 0.058(2) 0.053(2) 0.0216(18) 0.0076(17) 0.0096(18)
C19 0.060(2) 0.061(2) 0.049(2) 0.0242(18) 0.0063(17) 0.0088(18)
C20 0.062(2) 0.055(2) 0.055(2) 0.0253(19) 0.0180(18) 0.0166(18)
C21 0.0497(19) 0.055(2) 0.056(2) 0.0200(16) 0.0164(17) 0.0100(17)
C22 0.049(2) 0.0527(19) 0.0462(18) 0.0233(17) 0.0162(16) 0.0097(16)
C23 0.053(2) 0.060(2) 0.055(2) 0.0194(18) 0.0154(17) 0.0145(17)
C24 0.0460(19) 0.058(2) 0.0498(19) 0.0212(16) 0.0166(16) 0.0073(16)
C25 0.0485(19) 0.0496(19) 0.0500(19) 0.0210(16) 0.0116(16) 0.0027(16)
C26 0.0418(18) 0.0407(17) 0.0486(18) 0.0180(15) 0.0167(15) 0.0059(15)
C27 0.0510(19) 0.0389(17) 0.0542(19) 0.0190(16) 0.0225(16) 0.0122(15)
C28 0.0465(18) 0.0376(17) 0.0501(19) 0.0120(14) 0.0141(15) 0.0031(15)
C29 0.0477(19) 0.0457(18) 0.0441(18) 0.0219(16) 0.0184(16) 0.0083(15)
C30 0.055(2) 0.0383(17) 0.057(2) 0.0191(16) 0.0214(17) 0.0114(16)
C31 0.0433(18) 0.0379(18) 0.056(2) 0.0112(15) 0.0117(16) -0.0012(15)
C32 0.070(3) 0.079(3) 0.066(2) 0.023(2) -0.007(2) -0.001(2)
C33 0.076(3) 0.080(3) 0.084(3) 0.020(2) 0.027(2) 0.032(2)
C34 0.089(3) 0.060(2) 0.067(2) 0.025(2) 0.014(2) 0.0260(19)

loop_
_atom_type_symbol
_atom_type_description
_atom_type_scat_dispersion_real
_atom_type_scat_dispersion_imag
_atom_type_scat_source
C C 0.0033 0.0016 'International Tables Vol C Tables 4.2.6.8 and 6.1.1.4'
H H 0.0000 0.0000 'International Tables Vol C Tables 4.2.6.8 and 6.1.1.4'
O O 0.0106 0.0060 'International Tables Vol C Tables 4.2.6.8 and 6.1.1.4'

loop_
_geom_angle_atom_site_label_1
_geom_angle_atom_site_label_2
_geom_angle_atom_site_label_3
_geom_angle
_geom_angle_publ_flag
C2 O1 C15 118.3(3) ?
C4 O2 C16 117.7(2) ?
C12 O3 C17 117.6(2) ?
C18 O4 C32 118.5(3) ?
C20 O5 C33 118.7(2) ?
C29 O6 C34 117.3(2) ?
C2 C1 C6 120.0(3) ?
C2 C1 H1 120.0 ?
C6 C1 H1 120.0 ?
O1 C2 C3 115.0(3) ?
O1 C2 C1 124.3(3) ?
C3 C2 C1 120.7(3) ?
C4 C3 C2 119.3(3) ?
C4 C3 H3 120.4 ?
C2 C3 H3 120.4 ?
C3 C4 O2 115.5(3) ?
C3 C4 C5 121.0(3) ?
O2 C4 C5 123.5(3) ?
C4 C5 C6 120.0(3) ?
C4 C5 H5 120.0 ?
C6 C5 H5 120.0 ?
C1 C6 C5 119.0(3) ?
C1 C6 C7 119.5(3) ?
C5 C6 C7 121.5(3) ?
C8 C7 C6 127.0(3) y
C8 C7 H7 116.5 ?
C6 C7 H7 116.5 ?
C7 C8 C9 128.4(3) y
C7 C8 H8 115.8 ?
C9 C8 H8 115.8 ?
C10 C9 C14 116.6(3) ?
C10 C9 C8 120.3(3) ?
C14 C9 C8 123.1(3) ?
C11 C10 C9 122.5(3) ?
C11 C10 H10 118.7 ?
C9 C10 H10 118.7 ?
C12 C11 C10 119.6(3) ?
C12 C11 H11 120.2 ?
C10 C11 H11 120.2 ?
O3 C12 C13 116.0(3) ?
O3 C12 C11 124.9(3) ?
C13 C12 C11 119.0(3) ?
C14 C13 C12 121.2(3) ?
C14 C13 H13 119.4 ?
C12 C13 H13 119.4 ?
C13 C14 C9 121.0(3) ?
C13 C14 H14 119.5 ?
C9 C14 H14 119.5 ?
O1 C15 H15A 109.5 ?
O1 C15 H15B 109.5 ?
H15A C15 H15B 109.5 ?
O1 C15 H15C 109.5 ?
H15A C15 H15C 109.5 ?
H15B C15 H15C 109.5 ?
O2 C16 H16A 109.5 ?
O2 C16 H16B 109.5 ?
H16A C16 H16B 109.5 ?
O2 C16 H16C 109.5 ?
H16A C16 H16C 109.5 ?
H16B C16 H16C 109.5 ?
O3 C17 H17A 109.5 ?
O3 C17 H17B 109.5 ?
H17A C17 H17B 109.5 ?
O3 C17 H17C 109.5 ?
H17A C17 H17C 109.5 ?
H17B C17 H17C 109.5 ?
C23 C18 O4 115.6(3) ?
C23 C18 C19 120.6(3) ?
O4 C18 C19 123.7(3) ?
C18 C19 C20 118.3(3) ?
C18 C19 H19 120.8 ?
C20 C19 H19 120.8 ?
O5 C20 C21 123.9(3) ?
O5 C20 C19 114.2(3) ?
C21 C20 C19 121.9(3) ?
C20 C21 C22 119.2(3) ?
C20 C21 H21 120.4 ?
C22 C21 H21 120.4 ?
C23 C22 C21 118.6(3) ?
C23 C22 C24 121.9(3) ?
C21 C22 C24 119.5(3) ?
C18 C23 C22 121.4(3) ?
C18 C23 H23 119.3 ?
C22 C23 H23 119.3 ?
C25 C24 C22 125.2(3) y
C25 C24 H24 117.4 ?
C22 C24 H24 117.4 ?
C24 C25 C26 128.7(3) y
C24 C25 H25 115.7 ?
C26 C25 H25 115.7 ?
C31 C26 C27 116.8(3) ?
C31 C26 C25 119.4(3) ?
C27 C26 C25 123.8(3) ?
C28 C27 C26 121.7(3) ?
C28 C27 H27 119.1 ?
C26 C27 H27 119.1 ?
C27 C28 C29 120.4(3) ?
C27 C28 H28 119.8 ?
C29 C28 H28 119.8 ?
O6 C29 C30 125.0(3) ?
O6 C29 C28 115.8(3) ?
C30 C29 C28 119.2(3) ?
C29 C30 C31 119.4(3) ?
C29 C30 H30 120.3 ?
C31 C30 H30 120.3 ?
C30 C31 C26 122.5(3) ?
C30 C31 H31 118.7 ?
C26 C31 H31 118.7 ?
O4 C32 H32A 109.5 ?
O4 C32 H32B 109.5 ?
H32A C32 H32B 109.5 ?
O4 C32 H32C 109.5 ?
H32A C32 H32C 109.5 ?
H32B C32 H32C 109.5 ?
O5 C33 H33A 109.5 ?
O5 C33 H33B 109.5 ?
H33A C33 H33B 109.5 ?
O5 C33 H33C 109.5 ?
H33A C33 H33C 109.5 ?
H33B C33 H33C 109.5 ?
O6 C34 H34A 109.5 ?
O6 C34 H34B 109.5 ?
H34A C34 H34B 109.5 ?
O6 C34 H34C 109.5 ?
H34A C34 H34C 109.5 ?
H34B C34 H34C 109.5 ?

loop_
_geom_bond_atom_site_label_1
_geom_bond_atom_site_label_2
_geom_bond_site_symmetry_2
_geom_bond_distance
_geom_bond_publ_flag
O1 C2 . 1.376(3) ?
O1 C15 . 1.412(3) ?
O2 C4 . 1.375(3) ?
O2 C16 . 1.421(3) ?
O3 C12 . 1.369(3) ?
O3 C17 . 1.415(4) ?
O4 C18 . 1.370(4) ?
O4 C32 . 1.409(3) ?
O5 C20 . 1.376(3) ?
O5 C33 . 1.413(4) ?
O6 C29 . 1.374(3) ?
O6 C34 . 1.424(3) ?
C1 C2 . 1.385(4) ?
C1 C6 . 1.390(4) ?
C1 H1 . 0.930 ?
C2 C3 . 1.380(4) ?
C3 C4 . 1.374(4) ?
C3 H3 . 0.930 ?
C4 C5 . 1.380(4) ?
C5 C6 . 1.397(4) ?
C5 H5 . 0.930 ?
C6 C7 . 1.466(4) ?
C7 C8 . 1.319(4) ?
C7 H7 . 0.930 ?
C8 C9 . 1.463(4) ?
C8 H8 . 0.930 ?
C9 C10 . 1.384(4) ?
C9 C14 . 1.400(4) ?
C10 C11 . 1.381(4) ?
C10 H10 . 0.930 ?
C11 C12 . 1.379(4) ?
C11 H11 . 0.930 ?
C12 C13 . 1.374(4) ?
C13 C14 . 1.371(4) ?
C13 H13 . 0.930 ?
C14 H14 . 0.930 ?
C15 H15A . 0.960 ?
C15 H15B . 0.960 ?
C15 H15C . 0.960 ?
C16 H16A . 0.960 ?
C16 H16B . 0.960 ?
C16 H16C . 0.960 ?
C17 H17A . 0.960 ?
C17 H17B . 0.960 ?
C17 H17C . 0.960 ?
C18 C23 . 1.371(4) ?
C18 C19 . 1.377(4) ?
C19 C20 . 1.384(4) ?
C19 H19 . 0.930 ?
C20 C21 . 1.381(4) ?
C21 C22 . 1.398(4) ?
C21 H21 . 0.930 ?
C22 C23 . 1.382(4) ?
C22 C24 . 1.463(4) ?
C23 H23 . 0.930 ?
C24 C25 . 1.328(4) ?
C24 H24 . 0.930 ?
C25 C26 . 1.465(4) ?
C25 H25 . 0.930 ?
C26 C31 . 1.384(4) ?
C26 C27 . 1.391(4) ?
C27 C28 . 1.368(3) ?
C27 H27 . 0.930 ?
C28 C29 . 1.389(4) ?
C28 H28 . 0.930 ?
C29 C30 . 1.380(4) ?
C30 C31 . 1.380(4) ?
C30 H30 . 0.930 ?
C31 H31 . 0.930 ?
C32 H32A . 0.960 ?
C32 H32B . 0.960 ?
C32 H32C . 0.960 ?
C33 H33A . 0.960 ?
C33 H33B . 0.960 ?
C33 H33C . 0.960 ?
C34 H34A . 0.960 ?
C34 H34B . 0.960 ?
C34 H34C . 0.960 ?

loop_
_geom_torsion_atom_site_label_1
_geom_torsion_atom_site_label_2
_geom_torsion_atom_site_label_3
_geom_torsion_atom_site_label_4
_geom_torsion
_geom_torsion_publ_flag
C15 O1 C2 C3 177.8(3) ?
C15 O1 C2 C1 -2.1(4) ?
C6 C1 C2 O1 -179.7(3) y
C6 C1 C2 C3 0.3(4) ?
O1 C2 C3 C4 -179.9(3) ?
C1 C2 C3 C4 0.0(4) ?
C2 C3 C4 O2 -179.6(3) y
C2 C3 C4 C5 -0.3(4) ?
C16 O2 C4 C3 -176.2(3) y
C16 O2 C4 C5 4.6(4) ?
C3 C4 C5 C6 0.3(4) ?
O2 C4 C5 C6 179.5(2) ?
C2 C1 C6 C5 -0.3(4) ?
C2 C1 C6 C7 178.0(3) ?
C4 C5 C6 C1 0.0(4) ?
C4 C5 C6 C7 -178.3(3) ?
C1 C6 C7 C8 165.3(3) ?
C5 C6 C7 C8 -16.4(5) ?
C6 C7 C8 C9 177.9(3) y
C7 C8 C9 C10 170.8(3) y
C7 C8 C9 C14 -9.2(5) ?
C14 C9 C10 C11 1.4(4) ?
C8 C9 C10 C11 -178.6(3) ?
C9 C10 C11 C12 -0.7(4) ?
C17 O3 C12 C13 -171.1(3) y
C17 O3 C12 C11 9.9(4) ?
C10 C11 C12 O3 178.6(3) ?
C10 C11 C12 C13 -0.3(4) ?
O3 C12 C13 C14 -178.5(3) ?
C11 C12 C13 C14 0.5(4) ?
C12 C13 C14 C9 0.3(4) ?
C10 C9 C14 C13 -1.2(4) ?
C8 C9 C14 C13 178.8(3) ?
C32 O4 C18 C23 175.6(3) y
C32 O4 C18 C19 -4.1(5) ?
C23 C18 C19 C20 0.4(4) ?
O4 C18 C19 C20 -179.9(3) y
C33 O5 C20 C21 6.4(4) ?
C33 O5 C20 C19 -174.9(3) ?
C18 C19 C20 O5 -178.3(3) ?
C18 C19 C20 C21 0.4(4) ?
O5 C20 C21 C22 178.4(3) y
C19 C20 C21 C22 -0.1(4) ?
C20 C21 C22 C23 -0.9(4) ?
C20 C21 C22 C24 179.8(3) ?
O4 C18 C23 C22 178.9(3) y
C19 C18 C23 C22 -1.4(5) ?
C21 C22 C23 C18 1.7(4) ?
C24 C22 C23 C18 -179.0(3) ?
C23 C22 C24 C25 21.2(4) ?
C21 C22 C24 C25 -159.6(3) ?
C22 C24 C25 C26 -177.1(3) ?
C24 C25 C26 C31 -178.1(3) ?
C24 C25 C26 C27 3.5(5) ?
C31 C26 C27 C28 0.2(4) ?
C25 C26 C27 C28 178.6(2) ?
C26 C27 C28 C29 -1.0(4) ?
C34 O6 C29 C30 -10.7(4) ?
C34 O6 C29 C28 170.3(2) ?
C27 C28 C29 O6 -179.6(2) ?
C27 C28 C29 C30 1.3(4) ?
O6 C29 C30 C31 -179.9(2) y
C28 C29 C30 C31 -0.9(4) ?
C29 C30 C31 C26 0.1(4) ?
C27 C26 C31 C30 0.3(4) ?
C25 C26 C31 C30 -178.3(2) ?

loop_
_cod_related_entry_id
_cod_related_entry_database
_cod_related_entry_code
1 ChemSpider 4534357
